data_1554675
loop_
_publ_author_name
'Wang, Yongtao'
'Liu, Wenjing'
'Ren, Litong'
'Ge, Guixian'

_publ_section_title
;
 Deep insights into polymorphism initiated by exploring multicolor
 conversion materials
;
_journal_issue 8
_journal_name_full 'Materials Chemistry Frontiers'
_journal_page_first 1661
_journal_paper_doi 10.1039/C9QM00293F
_journal_volume 3
_journal_year 2019
_chemical_formula_moiety 'C33 H23 B F2 O3'
_chemical_formula_sum 'C33 H23 B F2 O3'
_chemical_formula_weight 516.32
_space_group_crystal_system monoclinic
_space_group_IT_number 14
_space_group_name_Hall '-P 2ybc'
_space_group_name_H-M_alt 'P 1 21/c 1'
_atom_sites_solution_hydrogens geom
_atom_sites_solution_primary dual
_audit_creation_date 2018-05-23
_audit_creation_method
;
Olex2 1.2-alpha
(compiled 2018.05.18 svn.r3508 for OlexSys, GUI svn.r5497)
;
_audit_update_record
;
2019-04-26 deposited with the CCDC.	2019-06-12 downloaded from the CCDC.
;
_cell_angle_alpha 90
_cell_angle_beta 113.55
_cell_angle_gamma 90
_cell_formula_units_Z 4
_cell_length_a 15.957(5)
_cell_length_b 8.984(3)
_cell_length_c 19.969(6)
_cell_measurement_reflns_used 1080
_cell_measurement_temperature 173
_cell_measurement_theta_max 18.245
_cell_measurement_theta_min 2.659
_cell_volume 2624.3(14)
_computing_cell_refinement 'SAINT v8.34A (Bruker, 2013)'
_computing_data_reduction 'SAINT v8.34A (Bruker, 2013)'
_computing_molecular_graphics 'Olex2 (Dolomanov et al., 2009)'
_computing_publication_material 'Olex2 (Dolomanov et al., 2009)'
_computing_structure_refinement 'ShelXL (Sheldrick, 2015)'
_computing_structure_solution 'ShelXT (Sheldrick, 2015)'
_diffrn_ambient_temperature 173
_diffrn_measured_fraction_theta_full 1.000
_diffrn_measured_fraction_theta_max 1.000
_diffrn_measurement_device_type 'Bruker APEX-II CCD'
_diffrn_measurement_method '\f and \w scans'
_diffrn_radiation_type MoK\a
_diffrn_radiation_wavelength 0.71073
_diffrn_reflns_av_R_equivalents 0.1419
_diffrn_reflns_av_unetI/netI 0.1238
_diffrn_reflns_Laue_measured_fraction_full 1.000
_diffrn_reflns_Laue_measured_fraction_max 1.000
_diffrn_reflns_limit_h_max 18
_diffrn_reflns_limit_h_min -15
_diffrn_reflns_limit_k_max 10
_diffrn_reflns_limit_k_min -10
_diffrn_reflns_limit_l_max 23
_diffrn_reflns_limit_l_min -23
_diffrn_reflns_number 19698
_diffrn_reflns_point_group_measured_fraction_full 1.000
_diffrn_reflns_point_group_measured_fraction_max 1.000
_diffrn_reflns_theta_full 25.010
_diffrn_reflns_theta_max 25.010
_diffrn_reflns_theta_min 1.112
_diffrn_standards_number 0
_exptl_absorpt_coefficient_mu 0.092
_exptl_absorpt_correction_T_max 0.7454
_exptl_absorpt_correction_T_min 0.5764
_exptl_absorpt_correction_type multi-scan
_exptl_absorpt_process_details
'SADABS-2014/5 (Bruker,2014/5) was used for absorption correction. wR2(int) was 0.0873 before and 0.0664 after correction. The Ratio of minimum to maximum transmission is 0.7733. The \l/2 correction factor is 0.00150.'
_exptl_crystal_colour yellow
_exptl_crystal_colour_primary yellow
_exptl_crystal_density_diffrn 1.307
_exptl_crystal_description block
_exptl_crystal_F_000 1072
_exptl_crystal_size_max 0.18
_exptl_crystal_size_mid 0.12
_exptl_crystal_size_min 0.08
_refine_diff_density_max 0.308
_refine_diff_density_min -0.313
_refine_diff_density_rms 0.099
_refine_ls_extinction_coef 0.0102(15)
_refine_ls_extinction_expression Fc^*^=kFc[1+0.001xFc^2^\l^3^/sin(2\q)]^-1/4^
_refine_ls_extinction_method 'SHELXL-2014/7 (Sheldrick 2014'
_refine_ls_goodness_of_fit_ref 0.932
_refine_ls_hydrogen_treatment constr
_refine_ls_matrix_type full
_refine_ls_number_parameters 354
_refine_ls_number_reflns 4777
_refine_ls_number_restraints 0
_refine_ls_restrained_S_all 0.932
_refine_ls_R_factor_all 0.1598
_refine_ls_R_factor_gt 0.0671
_refine_ls_shift/su_max 0.000
_refine_ls_shift/su_mean 0.000
_refine_ls_structure_factor_coef Fsqd
_refine_ls_weighting_details 'w=1/[\s^2^(Fo^2^)+(0.0880P)^2^] where P=(Fo^2^+2Fc^2^)/3'
_refine_ls_weighting_scheme calc
_refine_ls_wR_factor_gt 0.1593
_refine_ls_wR_factor_ref 0.1922
_reflns_Friedel_coverage 0.000
_reflns_number_gt 2276
_reflns_number_total 4777
_reflns_threshold_expression 'I > 2\s(I)'
_cod_data_source_file c9qm00293f2.cif
_cod_data_source_block 07
_cod_database_code 1554675
_shelx_shelxl_version_number 2014/7
_shelx_space_group_comment
;
The symmetry employed for this shelxl refinement is uniquely defined
by the following loop, which should always be used as a source of
symmetry information in preference to the above space-group names.
They are only intended as comments.
;
_shelx_estimated_absorpt_t_max 0.993
_shelx_estimated_absorpt_t_min 0.984
_olex2_refinement_description
;
1. Twinned data refinement
 Scales: 0.8669(15)
 0.1331(15)
2. Fixed Uiso
 At 1.2 times of:
  All C(H) groups
3.a Aromatic/amide H refined with riding coordinates:
 C7(H7), C24(H24), C30(H30), C13(H13), C22(H22), C10(H10), C19(H19), C11(H11),
 C18(H18), C31(H31), C25(H25), C27(H27), C20(H20), C26(H26), C21(H21), C28(H28),
  C34(H34), C2(H2), C32(H32), C3(H3), C14(H14), C5(H5), C33(H33)
;
_olex2_submission_special_instructions 'No special instructions were received'

loop_
_space_group_symop_operation_xyz
'x, y, z'
'-x, y+1/2, -z+1/2'
'-x, -y, -z'
'x, -y-1/2, z-1/2'

loop_
_atom_site_label
_atom_site_type_symbol
_atom_site_fract_x
_atom_site_fract_y
_atom_site_fract_z
_atom_site_U_iso_or_equiv
_atom_site_adp_type
_atom_site_occupancy
_atom_site_site_symmetry_order
_atom_site_calc_flag
_atom_site_refinement_flags_posn
F1 F 0.6209(2) 0.3315(3) 0.44127(17) 0.0675(9) Uani 1 1 d .
F2 F 0.5160(2) 0.2420(3) 0.33541(17) 0.0787(10) Uani 1 1 d .
O1 O 0.4770(2) 0.2698(3) 0.43391(17) 0.0516(9) Uani 1 1 d .
O4 O 0.5025(2) 0.4851(4) 0.36869(17) 0.0560(9) Uani 1 1 d .
O6 O 0.3705(3) 0.9381(4) 0.3348(2) 0.0811(12) Uani 1 1 d .
C23 C 0.1512(3) -0.1537(5) 0.4613(3) 0.0438(11) Uani 1 1 d .
C8 C 0.4137(3) 0.3475(5) 0.4456(2) 0.0422(11) Uani 1 1 d .
C16 C 0.1650(3) -0.1131(5) 0.5377(2) 0.0434(12) Uani 1 1 d .
C7 C 0.3959(3) 0.4897(5) 0.4216(2) 0.0469(12) Uani 1 1 d .
H7 H 0.3516 0.5448 0.4318 0.056 Uiso 1 1 calc R
C15 C 0.2079(3) 0.0099(5) 0.5725(2) 0.0432(11) Uani 1 1 d .
C12 C 0.2637(3) 0.1002(5) 0.5426(2) 0.0437(11) Uani 1 1 d .
C4 C 0.4228(3) 0.7061(5) 0.3554(3) 0.0492(12) Uani 1 1 d .
C24 C 0.1612(3) -0.3007(5) 0.4438(3) 0.0518(13) Uani 1 1 d .
H24 H 0.1762 -0.3749 0.4807 0.062 Uiso 1 1 calc R
C30 C 0.1270(3) 0.0703(6) 0.6548(3) 0.0524(13) Uani 1 1 d .
H30 H 0.0719 0.0302 0.6195 0.063 Uiso 1 1 calc R
C9 C 0.3649(3) 0.2630(5) 0.4818(2) 0.0407(11) Uani 1 1 d .
C13 C 0.2532(3) 0.2532(5) 0.5340(3) 0.0504(13) Uani 1 1 d .
H13 H 0.2111 0.3024 0.5492 0.060 Uiso 1 1 calc R
C6 C 0.4402(3) 0.5568(5) 0.3829(2) 0.0457(12) Uani 1 1 d .
C17 C 0.1279(3) -0.2292(5) 0.5735(3) 0.0484(12) Uani 1 1 d .
C22 C 0.1872(4) -0.3065(6) 0.6325(3) 0.0594(14) Uani 1 1 d .
H22 H 0.2497 -0.2781 0.6540 0.071 Uiso 1 1 calc R
C10 C 0.3791(3) 0.1123(5) 0.4939(2) 0.0455(12) Uani 1 1 d .
H10 H 0.4240 0.0638 0.4817 0.055 Uiso 1 1 calc R
C29 C 0.2076(3) 0.0661(5) 0.6423(2) 0.0459(12) Uani 1 1 d .
C19 C 0.0055(4) -0.3821(6) 0.5747(3) 0.0686(16) Uani 1 1 d .
H19 H -0.0577 -0.4061 0.5558 0.082 Uiso 1 1 calc R
C11 C 0.3290(3) 0.0310(5) 0.5235(3) 0.0502(13) Uani 1 1 d .
H11 H 0.3392 -0.0730 0.5310 0.060 Uiso 1 1 calc R
C18 C 0.0350(3) -0.2676(6) 0.5444(3) 0.0583(14) Uani 1 1 d .
H18 H -0.0072 -0.2146 0.5037 0.070 Uiso 1 1 calc R
C31 C 0.1276(4) 0.1318(6) 0.7176(3) 0.0659(15) Uani 1 1 d .
H31 H 0.0729 0.1301 0.7258 0.079 Uiso 1 1 calc R
C25 C 0.1496(3) -0.3404(7) 0.3742(3) 0.0628(15) Uani 1 1 d .
H25 H 0.1565 -0.4415 0.3634 0.075 Uiso 1 1 calc R
C27 C 0.1168(4) -0.0891(7) 0.3363(3) 0.0646(15) Uani 1 1 d .
H27 H 0.1013 -0.0158 0.2990 0.078 Uiso 1 1 calc R
C20 C 0.0655(4) -0.4623(6) 0.6318(3) 0.0702(16) Uani 1 1 d .
H20 H 0.0443 -0.5434 0.6514 0.084 Uiso 1 1 calc R
C26 C 0.1281(4) -0.2347(8) 0.3203(3) 0.0707(17) Uani 1 1 d .
H26 H 0.1211 -0.2619 0.2723 0.085 Uiso 1 1 calc R
C21 C 0.1576(4) -0.4249(6) 0.6613(3) 0.0696(16) Uani 1 1 d .
H21 H 0.1999 -0.4804 0.7008 0.083 Uiso 1 1 calc R
C28 C 0.1276(3) -0.0481(6) 0.4059(3) 0.0563(14) Uani 1 1 d .
H28 H 0.1189 0.0528 0.4160 0.068 Uiso 1 1 calc R
C34 C 0.2852(4) 0.1305(6) 0.6954(3) 0.0568(14) Uani 1 1 d .
H34 H 0.3407 0.1301 0.6883 0.068 Uiso 1 1 calc R
C2 C 0.4263(5) 0.9142(6) 0.2982(3) 0.0759(18) Uani 1 1 d .
H2 H 0.4399 0.9862 0.2691 0.091 Uiso 1 1 calc R
C32 C 0.2029(4) 0.1948(6) 0.7682(3) 0.0688(16) Uani 1 1 d .
H32 H 0.2010 0.2390 0.8108 0.083 Uiso 1 1 calc R
C3 C 0.4578(4) 0.7791(6) 0.3091(3) 0.0665(16) Uani 1 1 d .
H3 H 0.4975 0.7365 0.2894 0.080 Uiso 1 1 calc R
C14 C 0.3022(3) 0.3358(5) 0.5039(2) 0.0466(12) Uani 1 1 d .
H14 H 0.2938 0.4405 0.4981 0.056 Uiso 1 1 calc R
C5 C 0.3699(4) 0.8091(6) 0.3682(3) 0.0678(16) Uani 1 1 d .
H5 H 0.3361 0.7923 0.3973 0.081 Uiso 1 1 calc R
C33 C 0.2842(4) 0.1937(6) 0.7569(3) 0.0669(16) Uani 1 1 d .
H33 H 0.3382 0.2369 0.7920 0.080 Uiso 1 1 calc R
B1 B 0.5308(4) 0.3310(6) 0.3948(3) 0.0506(15) Uani 1 1 d .

loop_
_atom_site_aniso_label
_atom_site_aniso_U_11
_atom_site_aniso_U_22
_atom_site_aniso_U_33
_atom_site_aniso_U_23
_atom_site_aniso_U_13
_atom_site_aniso_U_12
F1 0.045(2) 0.0571(18) 0.107(2) 0.0028(16) 0.0373(18) -0.0012(14)
F2 0.106(3) 0.068(2) 0.087(2) -0.0160(18) 0.065(2) -0.0202(18)
O1 0.047(2) 0.0462(19) 0.075(2) 0.0064(17) 0.0379(18) 0.0019(16)
O4 0.055(2) 0.055(2) 0.074(2) 0.0095(18) 0.0420(19) 0.0020(18)
O6 0.096(3) 0.050(2) 0.112(3) 0.013(2) 0.056(3) 0.000(2)
C23 0.028(3) 0.046(3) 0.059(3) 0.006(2) 0.019(2) -0.005(2)
C8 0.034(3) 0.045(3) 0.050(3) -0.004(2) 0.020(2) -0.004(2)
C16 0.037(3) 0.040(3) 0.058(3) 0.010(2) 0.024(2) -0.001(2)
C7 0.049(3) 0.038(3) 0.063(3) 0.002(2) 0.031(3) -0.006(2)
C15 0.038(3) 0.036(3) 0.059(3) 0.008(2) 0.023(2) -0.003(2)
C12 0.037(3) 0.040(3) 0.055(3) 0.008(2) 0.020(2) -0.002(2)
C4 0.046(3) 0.045(3) 0.060(3) 0.002(2) 0.025(3) -0.007(2)
C24 0.042(3) 0.051(3) 0.070(4) 0.002(3) 0.030(3) -0.008(2)
C30 0.041(3) 0.057(3) 0.062(3) 0.003(3) 0.024(3) -0.008(2)
C9 0.040(3) 0.034(3) 0.052(3) -0.001(2) 0.022(2) -0.006(2)
C13 0.046(3) 0.044(3) 0.074(3) 0.008(3) 0.037(3) 0.001(2)
C6 0.041(3) 0.044(3) 0.051(3) 0.000(2) 0.017(2) -0.006(2)
C17 0.046(3) 0.051(3) 0.050(3) 0.004(2) 0.020(2) -0.008(2)
C22 0.053(4) 0.053(3) 0.070(4) 0.013(3) 0.023(3) -0.005(3)
C10 0.035(3) 0.043(3) 0.064(3) 0.004(2) 0.026(2) -0.003(2)
C29 0.047(3) 0.039(3) 0.049(3) 0.011(2) 0.017(2) -0.002(2)
C19 0.056(4) 0.068(4) 0.080(4) 0.013(3) 0.025(3) -0.024(3)
C11 0.048(3) 0.038(3) 0.073(3) 0.009(2) 0.034(3) 0.001(2)
C18 0.043(3) 0.061(3) 0.067(3) 0.015(3) 0.018(3) -0.012(3)
C31 0.060(4) 0.078(4) 0.065(4) -0.001(3) 0.031(3) 0.002(3)
C25 0.054(4) 0.069(4) 0.078(4) -0.010(3) 0.039(3) -0.009(3)
C27 0.057(4) 0.075(4) 0.063(4) 0.010(3) 0.026(3) -0.010(3)
C20 0.078(5) 0.057(4) 0.081(4) 0.010(3) 0.038(4) -0.022(3)
C26 0.062(4) 0.093(5) 0.068(4) -0.017(4) 0.038(3) -0.017(3)
C21 0.067(4) 0.062(4) 0.078(4) 0.026(3) 0.027(3) -0.003(3)
C28 0.050(3) 0.058(3) 0.063(3) 0.000(3) 0.024(3) -0.006(3)
C34 0.050(3) 0.060(3) 0.057(3) 0.005(3) 0.018(3) -0.011(3)
C2 0.110(5) 0.053(4) 0.088(4) 0.011(3) 0.063(4) -0.013(3)
C32 0.080(5) 0.067(4) 0.059(4) 0.003(3) 0.027(3) 0.002(3)
C3 0.085(4) 0.050(3) 0.083(4) 0.000(3) 0.053(3) -0.014(3)
C14 0.052(3) 0.032(3) 0.068(3) 0.005(2) 0.036(3) -0.002(2)
C5 0.082(4) 0.042(3) 0.100(4) 0.012(3) 0.058(4) -0.005(3)
C33 0.063(4) 0.069(4) 0.055(3) 0.002(3) 0.008(3) -0.011(3)
B1 0.050(4) 0.048(4) 0.064(4) -0.003(3) 0.034(3) -0.010(3)

loop_
_atom_type_symbol
_atom_type_description
_atom_type_scat_dispersion_real
_atom_type_scat_dispersion_imag
_atom_type_scat_source
C C 0.0033 0.0016 'International Tables Vol C Tables 4.2.6.8 and 6.1.1.4'
H H 0.0000 0.0000 'International Tables Vol C Tables 4.2.6.8 and 6.1.1.4'
B B 0.0013 0.0007 'International Tables Vol C Tables 4.2.6.8 and 6.1.1.4'
F F 0.0171 0.0103 'International Tables Vol C Tables 4.2.6.8 and 6.1.1.4'
O O 0.0106 0.0060 'International Tables Vol C Tables 4.2.6.8 and 6.1.1.4'

loop_
_geom_angle_atom_site_label_1
_geom_angle_atom_site_label_2
_geom_angle_atom_site_label_3
_geom_angle
C8 O1 B1 122.8(4)
C6 O4 B1 122.3(4)
C5 O6 C2 105.3(4)
C24 C23 C16 120.1(4)
C28 C23 C16 121.9(4)
C28 C23 C24 118.0(5)
O1 C8 C7 120.2(4)
O1 C8 C9 114.0(4)
C7 C8 C9 125.7(4)
C23 C16 C17 112.9(4)
C15 C16 C23 124.4(4)
C15 C16 C17 122.6(4)
C8 C7 H7 119.0
C8 C7 C6 121.9(4)
C6 C7 H7 119.0
C16 C15 C12 120.3(4)
C16 C15 C29 125.1(4)
C29 C15 C12 114.6(4)
C13 C12 C15 121.8(4)
C13 C12 C11 118.3(4)
C11 C12 C15 119.9(4)
C3 C4 C6 128.0(5)
C5 C4 C6 127.7(5)
C5 C4 C3 104.3(5)
C23 C24 H24 119.4
C25 C24 C23 121.2(5)
C25 C24 H24 119.4
C29 C30 H30 119.9
C31 C30 H30 119.9
C31 C30 C29 120.1(5)
C10 C9 C8 120.9(4)
C10 C9 C14 119.3(4)
C14 C9 C8 119.8(4)
C12 C13 H13 119.1
C14 C13 C12 121.7(4)
C14 C13 H13 119.1
O4 C6 C7 120.7(4)
O4 C6 C4 115.2(4)
C7 C6 C4 124.0(5)
C22 C17 C16 119.4(4)
C22 C17 C18 119.0(4)
C18 C17 C16 121.4(4)
C17 C22 H22 119.5
C17 C22 C21 121.1(5)
C21 C22 H22 119.5
C9 C10 H10 119.5
C11 C10 C9 121.0(4)
C11 C10 H10 119.5
C30 C29 C15 121.5(4)
C34 C29 C15 121.3(4)
C34 C29 C30 116.9(5)
C18 C19 H19 119.5
C20 C19 H19 119.5
C20 C19 C18 121.0(5)
C12 C11 H11 119.8
C10 C11 C12 120.5(4)
C10 C11 H11 119.8
C17 C18 H18 120.2
C19 C18 C17 119.6(5)
C19 C18 H18 120.2
C30 C31 H31 118.8
C32 C31 C30 122.4(5)
C32 C31 H31 118.8
C24 C25 H25 119.8
C26 C25 C24 120.3(5)
C26 C25 H25 119.8
C26 C27 H27 119.6
C26 C27 C28 120.9(5)
C28 C27 H27 119.6
C19 C20 H20 120.1
C19 C20 C21 119.8(5)
C21 C20 H20 120.1
C25 C26 C27 119.3(5)
C25 C26 H26 120.3
C27 C26 H26 120.3
C22 C21 C20 119.4(5)
C22 C21 H21 120.3
C20 C21 H21 120.3
C23 C28 H28 119.9
C27 C28 C23 120.3(5)
C27 C28 H28 119.9
C29 C34 H34 118.9
C33 C34 C29 122.2(5)
C33 C34 H34 118.9
O6 C2 H2 124.9
C3 C2 O6 110.2(5)
C3 C2 H2 124.9
C31 C32 H32 120.6
C31 C32 C33 118.7(5)
C33 C32 H32 120.6
C4 C3 H3 125.8
C2 C3 C4 108.4(5)
C2 C3 H3 125.8
C9 C14 H14 120.5
C13 C14 C9 119.0(4)
C13 C14 H14 120.5
O6 C5 C4 111.8(5)
O6 C5 H5 124.1
C4 C5 H5 124.1
C34 C33 C32 119.7(5)
C34 C33 H33 120.2
C32 C33 H33 120.2
F1 B1 F2 111.1(5)
F1 B1 O1 108.6(4)
F1 B1 O4 109.0(4)
F2 B1 O1 107.7(4)
F2 B1 O4 108.5(4)
O1 B1 O4 111.9(4)

loop_
_geom_bond_atom_site_label_1
_geom_bond_atom_site_label_2
_geom_bond_distance
F1 B1 1.365(7)
F2 B1 1.371(6)
O1 C8 1.322(5)
O1 B1 1.478(6)
O4 C6 1.306(5)
O4 B1 1.485(7)
O6 C2 1.378(7)
O6 C5 1.339(6)
C23 C16 1.496(6)
C23 C24 1.391(6)
C23 C28 1.391(6)
C8 C7 1.354(6)
C8 C9 1.469(6)
C16 C15 1.339(6)
C16 C17 1.513(6)
C7 H7 0.9500
C7 C6 1.378(6)
C15 C12 1.492(6)
C15 C29 1.485(6)
C12 C13 1.387(6)
C12 C11 1.392(6)
C4 C6 1.433(6)
C4 C3 1.418(7)
C4 C5 1.345(7)
C24 H24 0.9500
C24 C25 1.374(7)
C30 H30 0.9500
C30 C29 1.406(6)
C30 C31 1.366(7)
C9 C10 1.378(6)
C9 C14 1.406(6)
C13 H13 0.9500
C13 C14 1.379(6)
C17 C22 1.369(6)
C17 C18 1.402(6)
C22 H22 0.9500
C22 C21 1.378(7)
C10 H10 0.9500
C10 C11 1.377(6)
C29 C34 1.394(6)
C19 H19 0.9500
C19 C18 1.370(7)
C19 C20 1.364(7)
C11 H11 0.9500
C18 H18 0.9500
C31 H31 0.9500
C31 C32 1.348(7)
C25 H25 0.9500
C25 C26 1.373(8)
C27 H27 0.9500
C27 C26 1.376(8)
C27 C28 1.381(7)
C20 H20 0.9500
C20 C21 1.388(7)
C26 H26 0.9500
C21 H21 0.9500
C28 H28 0.9500
C34 H34 0.9500
C34 C33 1.359(7)
C2 H2 0.9500
C2 C3 1.298(7)
C32 H32 0.9500
C32 C33 1.402(8)
C3 H3 0.9500
C14 H14 0.9500
C5 H5 0.9500
C33 H33 0.9500

loop_
_geom_torsion_atom_site_label_1
_geom_torsion_atom_site_label_2
_geom_torsion_atom_site_label_3
_geom_torsion_atom_site_label_4
_geom_torsion
O1 C8 C7 C6 1.9(7)
O1 C8 C9 C10 -6.8(6)
O1 C8 C9 C14 173.8(4)
O6 C2 C3 C4 -0.2(7)
C23 C16 C15 C12 -13.5(7)
C23 C16 C15 C29 168.2(4)
C23 C16 C17 C22 114.5(5)
C23 C16 C17 C18 -60.5(6)
C23 C24 C25 C26 0.2(7)
C8 O1 B1 F1 118.3(5)
C8 O1 B1 F2 -121.3(5)
C8 O1 B1 O4 -2.1(7)
C8 C7 C6 O4 -0.9(7)
C8 C7 C6 C4 179.0(4)
C8 C9 C10 C11 -175.7(4)
C8 C9 C14 C13 176.3(4)
C16 C23 C24 C25 -179.5(4)
C16 C23 C28 C27 179.1(4)
C16 C15 C12 C13 130.4(5)
C16 C15 C12 C11 -50.4(6)
C16 C15 C29 C30 -44.0(7)
C16 C15 C29 C34 142.3(5)
C16 C17 C22 C21 -172.2(5)
C16 C17 C18 C19 174.4(5)
C7 C8 C9 C10 170.0(5)
C7 C8 C9 C14 -9.4(7)
C15 C16 C17 C22 -63.5(7)
C15 C16 C17 C18 121.5(5)
C15 C12 C13 C14 -177.5(4)
C15 C12 C11 C10 178.1(4)
C15 C29 C34 C33 174.4(5)
C12 C15 C29 C30 137.6(4)
C12 C15 C29 C34 -36.0(6)
C12 C13 C14 C9 -0.4(7)
C24 C23 C16 C15 139.7(5)
C24 C23 C16 C17 -38.3(6)
C24 C23 C28 C27 -1.5(7)
C24 C25 C26 C27 -1.1(8)
C30 C29 C34 C33 0.5(7)
C30 C31 C32 C33 -1.7(9)
C9 C8 C7 C6 -174.7(4)
C9 C10 C11 C12 -0.8(7)
C13 C12 C11 C10 -2.7(7)
C6 O4 B1 F1 -117.0(5)
C6 O4 B1 F2 121.9(4)
C6 O4 B1 O1 3.2(7)
C6 C4 C3 C2 -179.0(5)
C6 C4 C5 O6 178.8(5)
C17 C16 C15 C12 164.2(4)
C17 C16 C15 C29 -14.0(7)
C17 C22 C21 C20 -2.8(9)
C22 C17 C18 C19 -0.6(8)
C10 C9 C14 C13 -3.1(7)
C29 C15 C12 C13 -51.1(6)
C29 C15 C12 C11 128.1(5)
C29 C30 C31 C32 2.4(8)
C29 C34 C33 C32 0.2(8)
C19 C20 C21 C22 0.3(9)
C11 C12 C13 C14 3.3(7)
C18 C17 C22 C21 2.9(8)
C18 C19 C20 C21 2.0(9)
C31 C30 C29 C15 -175.6(4)
C31 C30 C29 C34 -1.7(7)
C31 C32 C33 C34 0.4(8)
C20 C19 C18 C17 -1.8(9)
C26 C27 C28 C23 0.7(8)
C28 C23 C16 C15 -41.0(7)
C28 C23 C16 C17 141.1(4)
C28 C23 C24 C25 1.1(7)
C28 C27 C26 C25 0.6(8)
C2 O6 C5 C4 0.7(7)
C3 C4 C6 O4 6.8(7)
C3 C4 C6 C7 -173.0(5)
C3 C4 C5 O6 -0.9(7)
C14 C9 C10 C11 3.7(7)
C5 O6 C2 C3 -0.3(7)
C5 C4 C6 O4 -172.7(5)
C5 C4 C6 C7 7.5(8)
C5 C4 C3 C2 0.6(7)
B1 O1 C8 C7 -0.2(7)
B1 O1 C8 C9 176.8(4)
B1 O4 C6 C7 -1.8(7)
B1 O4 C6 C4 178.3(4)

loop_
_twin_individual_id
_twin_individual_mass_fraction_refined
1 0.8669(15)
2 0.1331(15)
